data_1538346
loop_
_publ_author_name
'Marcon, J.P.'
'Pascard, R.'

_publ_section_title
;
 Structure cristalline du polyseleniure de cerium.
;
_journal_name_full
;
Comptes Rendus Hebdomadaires des Seances de l'Academie des Sciences, Serie C, 
Sciences Chimiques (1966-)
;
_journal_page_first 270
_journal_page_last 272
_journal_volume 266
_journal_year 1968
_chemical_formula_sum 'Ce Se2'
_space_group_IT_number 14
_symmetry_space_group_name_Hall '-P 2yab'
_symmetry_space_group_name_H-M 'P 1 21/a 1'
_cell_angle_alpha 90
_cell_angle_beta 90
_cell_angle_gamma 90
_cell_formula_units_Z 4
_cell_length_a 8.42
_cell_length_b 4.21
_cell_length_c 8.482
_cell_volume 300.672
_citation_journal_id_ASTM CHDCAQ
_cod_data_source_file Marcon_CHDCAQ_1968_1617.cif
_cod_data_source_block Ce1Se2
_cod_original_cell_volume 300.6717
_cod_original_sg_symbol_Hall '-P 2ybc (z,y,-x)'
_cod_original_formula_sum 'Ce1 Se2'
_cod_database_code 1538346

loop_
_symmetry_equiv_pos_as_xyz
x,y,z
-x+1/2,y+1/2,-z
-x,-y,-z
x-1/2,-y-1/2,z

loop_
_atom_site_label
_atom_site_type_symbol
_atom_site_fract_x
_atom_site_fract_y
_atom_site_fract_z
_atom_site_occupancy
_atom_site_U_iso_or_equiv
Se1 Se-2 0.118 0.173 0.501 1 0.0
Ce1 Ce+4 0.126 -0.28 -0.224 1 0.0
Se2 Se-2 0.125 -0.258 0.134 1 0.0
